data_7024488
loop_
_publ_author_name
'Wang, Siegfried M. J.'
'Zhao, Liang'
'Mak, Thomas C. W.'

_publ_section_title
;
 Coordination networks constructed with the multinuclear silver-ethynide
 supramolecular synthon 4-nitrophenyl-C[triple bond]C subset Ag(n) (n = 3,
 4, 5).
;
_journal_issue 8
_journal_name_full 'Dalton transactions (Cambridge, England : 2003)'
_journal_page_first 2108
_journal_page_last 2121
_journal_paper_doi 10.1039/b917789b
_journal_volume 39
_journal_year 2010
_chemical_formula_moiety '(Ag C8 H4 N O2), 2(Ag2 C5 F6 O4), 4.5(H2 O)'
_chemical_formula_sum 'C18 H13 Ag5 F12 N O14.5'
_chemical_formula_weight 1242.64
_chemical_name_common 'Compound 11'
_chemical_name_systematic
;
?
;
_space_group_IT_number 2
_symmetry_cell_setting triclinic
_symmetry_space_group_name_Hall '-P 1'
_symmetry_space_group_name_H-M 'P -1'
_atom_sites_solution_hydrogens geom
_atom_sites_solution_primary direct
_atom_sites_solution_secondary difmap
_audit_creation_method SHELXL-97
_cell_angle_alpha 104.313(10)
_cell_angle_beta 100.425(9)
_cell_angle_gamma 101.915(11)
_cell_formula_units_Z 2
_cell_length_a 11.269(6)
_cell_length_b 11.597(6)
_cell_length_c 11.940(6)
_cell_measurement_reflns_used 562
_cell_measurement_temperature 296(2)
_cell_volume 1434.4(13)
_computing_cell_refinement 'BrukerAXS APEX2 Suite 2.1.4'
_computing_data_collection 'BrukerAXS APEX2 Suite 2.1.4'
_computing_data_reduction 'BrukerAXS APEX2 Suite 2.1.4'
_computing_molecular_graphics 'BrukerAXS APEX2 Suite 2.1.4'
_computing_publication_material 'BrukerAXS APEX2 Suite 2.1.4'
_computing_structure_refinement 'SHELXL-97 (Sheldrick, 1997)'
_computing_structure_solution 'SHELXS-97 (Sheldrick, 1990)'
_diffrn_ambient_temperature 296(2)
_diffrn_measured_fraction_theta_full 0.995
_diffrn_measured_fraction_theta_max 0.995
_diffrn_measurement_device_type 'BrukerAXS Kappa APEX2 CCD'
_diffrn_measurement_method 'Phi scan and Omega scan'
_diffrn_radiation_monochromator graphite
_diffrn_radiation_source 'fine-focus sealed tube'
_diffrn_radiation_type MoK\a
_diffrn_radiation_wavelength 0.71073
_diffrn_reflns_av_R_equivalents 0.0284
_diffrn_reflns_av_sigmaI/netI 0.0146
_diffrn_reflns_limit_h_max 13
_diffrn_reflns_limit_h_min -13
_diffrn_reflns_limit_k_max 14
_diffrn_reflns_limit_k_min -14
_diffrn_reflns_limit_l_max 14
_diffrn_reflns_limit_l_min -14
_diffrn_reflns_number 45714
_diffrn_reflns_theta_full 26.01
_diffrn_reflns_theta_max 26.01
_diffrn_reflns_theta_min 2.94
_exptl_absorpt_coefficient_mu 3.503
_exptl_absorpt_correction_T_max 0.5266
_exptl_absorpt_correction_T_min 0.3736
_exptl_absorpt_correction_type multi-scan
_exptl_absorpt_process_details SADABS
_exptl_crystal_colour Yellow
_exptl_crystal_density_diffrn 2.877
_exptl_crystal_density_method 'not measured'
_exptl_crystal_description Plate
_exptl_crystal_F_000 1174
_exptl_crystal_size_max 0.35
_exptl_crystal_size_mid 0.31
_exptl_crystal_size_min 0.21
_refine_diff_density_max 1.442
_refine_diff_density_min -1.288
_refine_diff_density_rms 0.085
_refine_ls_extinction_method none
_refine_ls_goodness_of_fit_ref 1.055
_refine_ls_hydrogen_treatment constr
_refine_ls_matrix_type full
_refine_ls_number_parameters 448
_refine_ls_number_reflns 5606
_refine_ls_number_restraints 0
_refine_ls_restrained_S_all 1.055
_refine_ls_R_factor_all 0.0270
_refine_ls_R_factor_gt 0.0245
_refine_ls_shift/su_max 0.001
_refine_ls_shift/su_mean 0.000
_refine_ls_structure_factor_coef Fsqd
_refine_ls_weighting_details 'calc w=1/[\s^2^(Fo^2^)+(0.0181P)^2^+4.0055P] where P=(Fo^2^+2Fc^2^)/3'
_refine_ls_weighting_scheme calc
_refine_ls_wR_factor_gt 0.0553
_refine_ls_wR_factor_ref 0.0568
_reflns_number_gt 5198
_reflns_number_total 5606
_reflns_threshold_expression >2sigma(I)
_cod_data_source_file b917789b.txt
_cod_data_source_block 729722
_cod_depositor_comments
;
The following automatic conversions were performed:

'_symmetry_cell_setting' value 'Triclinic' changed to 'triclinic'
according to /home/saulius/struct/CIF-dictionaries/cif_core.dic
dictionary named 'cif_core.dic' version 2.4.2 from
2011-04-26.

'_exptl_absorpt_correction_type' value 'Multi-scan'
changed to 'multi-scan' according to
/home/saulius/struct/CIF-dictionaries/cif_core.dic dictionary named
'cif_core.dic' version 2.4.2 from 2011-04-26.

Automatic conversion script
Id: cif_fix_values 1891 2012-01-12 08:04:46Z andrius 
;
_cod_original_cell_volume 1434.5(12)
_cod_original_sg_symbol_H-M P-1
_cod_original_formula_sum 'C18 H13 Ag5 F12 N O14.50'
_cod_database_code 7024488

loop_
_symmetry_equiv_pos_as_xyz
'x, y, z'
'-x, -y, -z'

loop_
_atom_site_label
_atom_site_type_symbol
_atom_site_fract_x
_atom_site_fract_y
_atom_site_fract_z
_atom_site_U_iso_or_equiv
_atom_site_adp_type
_atom_site_occupancy
_atom_site_symmetry_multiplicity
_atom_site_calc_flag
_atom_site_refinement_flags
Ag1 Ag 0.87003(3) 0.91125(3) 0.35934(3) 0.04311(8) Uani 1 1 d .
Ag2 Ag 0.61565(3) 0.62322(2) 0.47308(3) 0.03595(8) Uani 1 1 d .
Ag3 Ag 0.87634(2) 0.79289(3) 0.57980(2) 0.03029(7) Uani 1 1 d .
Ag4 Ag 0.69205(3) 0.79073(4) 0.73702(3) 0.05234(10) Uani 1 1 d .
Ag5 Ag 0.67226(3) 0.88744(3) 0.50874(3) 0.04033(8) Uani 1 1 d .
C1 C 0.7529(3) 0.7377(3) 0.4058(3) 0.0252(6) Uani 1 1 d .
C2 C 0.7387(3) 0.7021(3) 0.2980(3) 0.0283(7) Uani 1 1 d .
C3 C 0.7093(2) 0.64891(19) 0.17159(13) 0.0273(7) Uani 1 1 d G
C4 C 0.7605(2) 0.5557(2) 0.12049(17) 0.0329(8) Uani 1 1 d G
H4 H 0.8178 0.5299 0.1684 0.040 Uiso 1 1 calc R
C5 C 0.7259(2) 0.50105(19) -0.00220(17) 0.0339(8) Uani 1 1 d G
H5 H 0.7602 0.4387 -0.0364 0.041 Uiso 1 1 calc R
C6 C 0.6403(2) 0.5396(2) -0.07380(13) 0.0301(7) Uani 1 1 d G
C7 C 0.5891(2) 0.6328(2) -0.02271(16) 0.0328(7) Uani 1 1 d G
H7 H 0.5318 0.6586 -0.0706 0.039 Uiso 1 1 calc R
C8 C 0.6236(2) 0.68749(18) 0.09999(17) 0.0326(7) Uani 1 1 d G
H8 H 0.5894 0.7499 0.1342 0.039 Uiso 1 1 calc R
C9 C 0.9337(3) 0.7384(3) 0.8145(3) 0.0301(7) Uani 1 1 d .
C10 C 1.0243(3) 0.7239(3) 0.9208(3) 0.0321(7) Uani 1 1 d .
C11 C 1.0388(3) 0.8254(3) 1.0374(3) 0.0285(7) Uani 1 1 d .
C12 C 1.1085(3) 0.8127(3) 1.1547(3) 0.0318(7) Uani 1 1 d .
C13 C 1.1476(3) 0.9346(3) 1.2588(3) 0.0291(7) Uani 1 1 d .
C14 C 0.4181(3) 0.6878(3) 0.5992(3) 0.0268(7) Uani 1 1 d .
C15 C 0.2953(3) 0.6738(3) 0.6402(3) 0.0289(7) Uani 1 1 d .
C16 C 0.1707(3) 0.6263(3) 0.5462(3) 0.0307(7) Uani 1 1 d .
C17 C 0.1469(3) 0.7001(3) 0.4579(3) 0.0284(7) Uani 1 1 d .
C18 C 0.1696(3) 0.8417(3) 0.5116(3) 0.0264(7) Uani 1 1 d .
F1 F 1.1380(2) 0.7289(3) 0.8984(2) 0.0565(7) Uani 1 1 d .
F2 F 0.9840(3) 0.6136(2) 0.9375(2) 0.0518(6) Uani 1 1 d .
F3 F 0.9246(2) 0.8335(3) 1.0478(2) 0.0535(7) Uani 1 1 d .
F4 F 1.0983(3) 0.9330(2) 1.0255(2) 0.0522(6) Uani 1 1 d .
F5 F 1.2103(2) 0.7750(2) 1.1359(2) 0.0548(7) Uani 1 1 d .
F6 F 1.0343(3) 0.7241(2) 1.1832(2) 0.0626(8) Uani 1 1 d .
F7 F 0.2949(2) 0.5926(2) 0.7058(2) 0.0457(6) Uani 1 1 d .
F8 F 0.2920(2) 0.7813(2) 0.71451(19) 0.0409(5) Uani 1 1 d .
F9 F 0.1622(2) 0.50960(18) 0.4831(2) 0.0450(6) Uani 1 1 d .
F10 F 0.07950(19) 0.6229(2) 0.6050(2) 0.0428(5) Uani 1 1 d .
F11 F 0.2209(2) 0.6789(2) 0.3823(2) 0.0438(5) Uani 1 1 d .
F12 F 0.0271(2) 0.6494(2) 0.3942(2) 0.0444(5) Uani 1 1 d .
N1 N 0.5985(3) 0.4785(3) -0.1992(3) 0.0384(7) Uani 1 1 d .
O1 O 0.5405(3) 0.5270(3) -0.2620(2) 0.0520(8) Uani 1 1 d .
O2 O 0.6197(4) 0.3802(3) -0.2359(3) 0.0666(10) Uani 1 1 d .
O3 O 0.9832(2) 0.8043(3) 0.7588(2) 0.0381(6) Uani 1 1 d .
O4 O 0.8227(2) 0.6874(3) 0.7996(3) 0.0469(7) Uani 1 1 d .
O5 O 1.2586(2) 0.9953(2) 1.2814(2) 0.0396(6) Uani 1 1 d .
O6 O 1.0660(2) 0.9609(3) 1.3085(2) 0.0425(6) Uani 1 1 d .
O7 O 0.4308(2) 0.5933(2) 0.5311(2) 0.0315(5) Uani 1 1 d .
O8 O 0.4933(2) 0.7904(2) 0.6418(3) 0.0421(6) Uani 1 1 d .
O9 O 0.0819(2) 0.8767(2) 0.5467(2) 0.0338(5) Uani 1 1 d .
O10 O 0.2724(2) 0.9049(2) 0.5142(3) 0.0403(6) Uani 1 1 d .
O1W O 0.7809(3) 0.9832(3) 0.1819(3) 0.0496(7) Uani 1 1 d .
H9 H 0.7147 1.0050 0.2045 0.074 Uiso 1 1 d R
H10 H 0.8393 1.0560 0.2080 0.074 Uiso 1 1 d R
O2W O 0.6415(4) 0.8964(4) 0.9229(3) 0.0738(10) Uani 1 1 d .
H11 H 0.7129 0.8806 0.9545 0.111 Uiso 1 1 d R
H12 H 0.6737 0.9684 0.9102 0.111 Uiso 1 1 d R
O3W O 0.5298(3) 0.9708(3) 0.2210(3) 0.0653(9) Uani 1 1 d .
H13 H 0.4936 0.9289 0.1440 0.098 Uiso 1 1 d R
H14 H 0.5011 1.0333 0.2572 0.098 Uiso 1 1 d R
O4W O 0.4743(3) 0.8750(4) 0.4077(4) 0.0782(12) Uani 1 1 d .
H15 H 0.4166 0.9077 0.3741 0.117 Uiso 1 1 d R
H16 H 0.4462 0.7984 0.3562 0.117 Uiso 1 1 d R
O5W O 0.4197(7) 0.8447(8) 0.9870(7) 0.078(2) Uani 0.50 1 d P
H17 H 0.4819 0.8621 0.9510 0.116 Uiso 0.50 1 d PR
H18 H 0.3772 0.7648 0.9552 0.116 Uiso 0.50 1 d PR

loop_
_atom_site_aniso_label
_atom_site_aniso_U_11
_atom_site_aniso_U_22
_atom_site_aniso_U_33
_atom_site_aniso_U_23
_atom_site_aniso_U_13
_atom_site_aniso_U_12
Ag1 0.04591(17) 0.02961(15) 0.05093(18) 0.01038(13) 0.02041(14) -0.00183(12)
Ag2 0.03481(15) 0.03042(14) 0.04031(16) 0.00831(11) 0.01840(12) -0.00182(11)
Ag3 0.02256(12) 0.04330(15) 0.02115(12) 0.00855(10) 0.00279(9) 0.00384(10)
Ag4 0.02983(15) 0.0711(2) 0.0602(2) 0.02969(18) 0.00781(14) 0.01261(15)
Ag5 0.04068(16) 0.03225(15) 0.04347(17) 0.00383(12) 0.00724(13) 0.01136(12)
C1 0.0235(15) 0.0253(16) 0.0246(16) 0.0072(13) 0.0067(13) 0.0011(12)
C2 0.0257(16) 0.0276(17) 0.0285(17) 0.0072(13) 0.0073(13) 0.0016(13)
C3 0.0290(17) 0.0245(16) 0.0252(16) 0.0055(13) 0.0085(13) 0.0011(13)
C4 0.0356(19) 0.0376(19) 0.0258(17) 0.0119(15) 0.0041(15) 0.0099(15)
C5 0.041(2) 0.0341(19) 0.0281(17) 0.0049(14) 0.0126(15) 0.0143(16)
C6 0.0346(18) 0.0320(18) 0.0201(15) 0.0053(13) 0.0084(14) 0.0029(14)
C7 0.0345(18) 0.0352(19) 0.0272(17) 0.0082(14) 0.0046(15) 0.0100(15)
C8 0.0394(19) 0.0302(18) 0.0255(17) 0.0021(14) 0.0106(15) 0.0082(15)
C9 0.0320(18) 0.0345(18) 0.0212(16) 0.0046(14) 0.0030(14) 0.0107(15)
C10 0.0323(18) 0.040(2) 0.0269(17) 0.0113(15) 0.0073(14) 0.0141(15)
C11 0.0275(16) 0.0300(17) 0.0281(17) 0.0100(14) 0.0045(14) 0.0083(13)
C12 0.0383(19) 0.0284(17) 0.0254(17) 0.0082(14) 0.0026(15) 0.0060(15)
C13 0.0319(18) 0.0310(18) 0.0226(16) 0.0076(13) 0.0057(14) 0.0053(14)
C14 0.0224(15) 0.0325(18) 0.0278(16) 0.0147(14) 0.0039(13) 0.0075(13)
C15 0.0325(18) 0.0293(17) 0.0300(17) 0.0141(14) 0.0110(14) 0.0100(14)
C16 0.0244(16) 0.0263(17) 0.043(2) 0.0104(15) 0.0135(15) 0.0043(13)
C17 0.0218(15) 0.0313(17) 0.0309(17) 0.0082(14) 0.0064(13) 0.0060(13)
C18 0.0237(16) 0.0299(17) 0.0280(16) 0.0138(13) 0.0059(13) 0.0066(13)
F1 0.0401(13) 0.103(2) 0.0356(12) 0.0176(13) 0.0130(11) 0.0387(14)
F2 0.0771(17) 0.0314(12) 0.0402(13) 0.0096(10) -0.0015(12) 0.0147(11)
F3 0.0383(12) 0.0804(18) 0.0380(13) 0.0008(12) 0.0075(10) 0.0288(12)
F4 0.0746(17) 0.0341(12) 0.0409(13) 0.0201(10) 0.0007(12) 0.0002(11)
F5 0.0577(15) 0.0591(15) 0.0414(13) -0.0024(11) -0.0068(11) 0.0390(13)
F6 0.095(2) 0.0384(13) 0.0367(13) 0.0175(11) 0.0026(13) -0.0161(13)
F7 0.0463(13) 0.0591(15) 0.0520(14) 0.0396(12) 0.0220(11) 0.0205(11)
F8 0.0446(12) 0.0399(12) 0.0350(11) 0.0015(9) 0.0146(10) 0.0116(10)
F9 0.0366(12) 0.0208(10) 0.0660(15) 0.0017(10) 0.0069(11) 0.0012(9)
F10 0.0268(10) 0.0488(13) 0.0624(15) 0.0269(11) 0.0224(10) 0.0079(9)
F11 0.0505(13) 0.0491(13) 0.0390(12) 0.0118(10) 0.0226(11) 0.0197(11)
F12 0.0296(11) 0.0403(12) 0.0494(13) 0.0059(10) -0.0068(10) 0.0026(9)
N1 0.0390(17) 0.0453(19) 0.0255(15) 0.0040(14) 0.0093(14) 0.0061(14)
O1 0.0546(18) 0.067(2) 0.0257(14) 0.0093(13) -0.0021(13) 0.0145(15)
O2 0.096(3) 0.061(2) 0.0366(16) -0.0069(15) 0.0146(17) 0.035(2)
O3 0.0353(14) 0.0516(16) 0.0259(12) 0.0161(11) 0.0034(11) 0.0065(12)
O4 0.0303(14) 0.0617(19) 0.0470(16) 0.0269(14) 0.0004(12) 0.0037(13)
O5 0.0298(13) 0.0409(15) 0.0370(14) 0.0003(11) 0.0100(11) -0.0025(11)
O6 0.0322(14) 0.0515(17) 0.0376(14) 0.0032(12) 0.0140(12) 0.0048(12)
O7 0.0301(12) 0.0308(13) 0.0349(13) 0.0095(10) 0.0137(10) 0.0064(10)
O8 0.0257(13) 0.0324(14) 0.0597(18) 0.0043(12) 0.0072(12) 0.0037(11)
O9 0.0295(13) 0.0304(13) 0.0440(15) 0.0103(11) 0.0174(11) 0.0071(10)
O10 0.0254(13) 0.0337(14) 0.0646(18) 0.0185(13) 0.0152(12) 0.0052(10)
O1W 0.0500(17) 0.0478(17) 0.0486(17) 0.0075(13) 0.0160(14) 0.0122(14)
O2W 0.085(3) 0.075(2) 0.056(2) 0.0196(18) 0.017(2) 0.009(2)
O3W 0.071(2) 0.057(2) 0.065(2) 0.0077(17) 0.0263(19) 0.0172(17)
O4W 0.0436(19) 0.138(4) 0.079(3) 0.060(3) 0.0227(18) 0.041(2)
O5W 0.046(4) 0.106(6) 0.066(5) 0.026(4) 0.003(3) -0.004(4)

loop_
_atom_type_symbol
_atom_type_description
_atom_type_scat_dispersion_real
_atom_type_scat_dispersion_imag
_atom_type_scat_source
C C 0.0033 0.0016 'International Tables Vol C Tables 4.2.6.8 and 6.1.1.4'
H H 0.0000 0.0000 'International Tables Vol C Tables 4.2.6.8 and 6.1.1.4'
N N 0.0061 0.0033 'International Tables Vol C Tables 4.2.6.8 and 6.1.1.4'
O O 0.0106 0.0060 'International Tables Vol C Tables 4.2.6.8 and 6.1.1.4'
F F 0.0171 0.0103 'International Tables Vol C Tables 4.2.6.8 and 6.1.1.4'
Ag Ag -0.8971 1.1015 'International Tables Vol C Tables 4.2.6.8 and 6.1.1.4'

loop_
_geom_angle_atom_site_label_1
_geom_angle_atom_site_label_2
_geom_angle_atom_site_label_3
_geom_angle
_geom_angle_site_symmetry_1
_geom_angle_site_symmetry_3
O9 Ag1 O6 84.19(9) 2_676 1_554
O9 Ag1 C1 131.15(10) 2_676 .
O6 Ag1 C1 135.11(11) 1_554 .
O9 Ag1 C2 153.76(10) 2_676 .
O6 Ag1 C2 122.05(11) 1_554 .
C1 Ag1 C2 29.23(11) . .
O9 Ag1 O1W 80.29(10) 2_676 .
O6 Ag1 O1W 85.81(10) 1_554 .
C1 Ag1 O1W 121.96(11) . .
C2 Ag1 O1W 99.74(11) . .
O9 Ag1 Ag5 85.67(6) 2_676 .
O6 Ag1 Ag5 161.13(7) 1_554 .
C1 Ag1 Ag5 47.53(8) . .
C2 Ag1 Ag5 69.25(8) . .
O1W Ag1 Ag5 108.09(7) . .
O9 Ag1 Ag3 103.37(7) 2_676 .
O6 Ag1 Ag3 114.62(7) 1_554 .
C1 Ag1 Ag3 41.20(8) . .
C2 Ag1 Ag3 67.92(8) . .
O1W Ag1 Ag3 159.40(7) . .
Ag5 Ag1 Ag3 52.78(2) . .
C1 Ag2 O7 148.48(11) . .
C1 Ag2 O7 133.06(10) . 2_666
O7 Ag2 O7 76.79(9) . 2_666
C1 Ag2 Ag5 51.61(9) . .
O7 Ag2 Ag5 99.85(6) . .
O7 Ag2 Ag5 173.04(6) 2_666 .
C1 Ag2 Ag3 45.07(9) . .
O7 Ag2 Ag3 135.76(7) . .
O7 Ag2 Ag3 121.36(6) 2_666 .
Ag5 Ag2 Ag3 56.988(19) . .
C1 Ag2 Ag4 97.32(9) . .
O7 Ag2 Ag4 76.87(7) . .
O7 Ag2 Ag4 109.47(6) 2_666 .
Ag5 Ag2 Ag4 63.66(2) . .
Ag3 Ag2 Ag4 59.296(17) . .
C1 Ag3 O3 166.27(11) . .
C1 Ag3 O9 103.49(11) . 1_655
O3 Ag3 O9 85.18(10) . 1_655
C1 Ag3 Ag5 53.31(9) . .
O3 Ag3 Ag5 131.19(7) . .
O9 Ag3 Ag5 120.06(7) 1_655 .
C1 Ag3 Ag2 47.19(8) . .
O3 Ag3 Ag2 121.09(7) . .
O9 Ag3 Ag2 147.04(6) 1_655 .
Ag5 Ag3 Ag2 59.35(4) . .
C1 Ag3 Ag4 101.51(9) . .
O3 Ag3 Ag4 73.45(8) . .
O9 Ag3 Ag4 150.84(6) 1_655 .
Ag5 Ag3 Ag4 65.55(3) . .
Ag2 Ag3 Ag4 61.96(3) . .
C1 Ag3 Ag1 47.88(9) . .
O3 Ag3 Ag1 145.16(7) . .
O9 Ag3 Ag1 64.62(6) 1_655 .
Ag5 Ag3 Ag1 60.977(19) . .
Ag2 Ag3 Ag1 93.49(2) . .
Ag4 Ag3 Ag1 126.32(2) . .
O4 Ag4 O8 149.17(10) . .
O4 Ag4 O2W 103.06(13) . .
O8 Ag4 O2W 85.59(12) . .
O4 Ag4 O5 128.74(10) . 2_777
O8 Ag4 O5 81.41(9) . 2_777
O2W Ag4 O5 82.17(11) . 2_777
O4 Ag4 Ag3 74.66(8) . .
O8 Ag4 Ag3 113.65(8) . .
O2W Ag4 Ag3 146.82(9) . .
O5 Ag4 Ag3 74.86(6) 2_777 .
O4 Ag4 Ag2 94.43(9) . .
O8 Ag4 Ag2 68.81(7) . .
O2W Ag4 Ag2 152.24(10) . .
O5 Ag4 Ag2 103.55(7) 2_777 .
Ag3 Ag4 Ag2 58.75(3) . .
O4 Ag4 Ag5 128.12(8) . .
O8 Ag4 Ag5 63.66(8) . .
O2W Ag4 Ag5 123.35(10) . .
O5 Ag4 Ag5 48.82(6) 2_777 .
Ag3 Ag4 Ag5 54.02(2) . .
Ag2 Ag4 Ag5 54.82(4) . .
O4W Ag5 C1 111.28(14) . .
O4W Ag5 O5 118.16(13) . 2_777
C1 Ag5 O5 127.98(11) . 2_777
O4W Ag5 O10 85.38(13) . 2_676
C1 Ag5 O10 118.47(10) . 2_676
O5 Ag5 O10 81.65(10) 2_777 2_676
O4W Ag5 Ag3 155.06(12) . .
C1 Ag5 Ag3 47.96(8) . .
O5 Ag5 Ag3 80.05(7) 2_777 .
O10 Ag5 Ag3 115.60(6) 2_676 .
O4W Ag5 Ag2 92.50(12) . .
C1 Ag5 Ag2 48.79(8) . .
O5 Ag5 Ag2 112.22(7) 2_777 .
O10 Ag5 Ag2 165.00(7) 2_676 .
Ag3 Ag5 Ag2 63.66(2) . .
O4W Ag5 Ag1 113.85(10) . .
C1 Ag5 Ag1 50.28(8) . .
O5 Ag5 Ag1 116.42(7) 2_777 .
O10 Ag5 Ag1 68.54(6) 2_676 .
Ag3 Ag5 Ag1 66.24(3) . .
Ag2 Ag5 Ag1 99.048(16) . .
O4W Ag5 Ag4 116.19(9) . .
C1 Ag5 Ag4 93.74(9) . .
O5 Ag5 Ag4 50.80(7) 2_777 .
O10 Ag5 Ag4 132.40(7) 2_676 .
Ag3 Ag5 Ag4 60.438(17) . .
Ag2 Ag5 Ag4 61.53(2) . .
Ag1 Ag5 Ag4 126.48(2) . .
C2 C1 Ag3 148.2(3) . .
C2 C1 Ag2 113.7(2) . .
Ag3 C1 Ag2 87.74(12) . .
C2 C1 Ag5 126.4(3) . .
Ag3 C1 Ag5 78.74(11) . .
Ag2 C1 Ag5 79.60(11) . .
C2 C1 Ag1 75.8(2) . .
Ag3 C1 Ag1 90.92(11) . .
Ag2 C1 Ag1 161.65(16) . .
Ag5 C1 Ag1 82.19(11) . .
C1 C2 C3 173.1(3) . .
C1 C2 Ag1 75.0(2) . .
C3 C2 Ag1 111.6(2) . .
C4 C3 C8 120.0 . .
C4 C3 C2 120.89(19) . .
C8 C3 C2 119.03(19) . .
C3 C4 C5 120.0 . .
C3 C4 H4 120.0 . .
C5 C4 H4 120.0 . .
C6 C5 C4 120.0 . .
C6 C5 H5 120.0 . .
C4 C5 H5 120.0 . .
C7 C6 C5 120.0 . .
C7 C6 N1 119.7(2) . .
C5 C6 N1 120.2(2) . .
C6 C7 C8 120.0 . .
C6 C7 H7 120.0 . .
C8 C7 H7 120.0 . .
C7 C8 C3 120.0 . .
C7 C8 H8 120.0 . .
C3 C8 H8 120.0 . .
O4 C9 O3 129.1(3) . .
O4 C9 C10 115.7(3) . .
O3 C9 C10 115.2(3) . .
F2 C10 F1 106.7(3) . .
F2 C10 C11 108.6(3) . .
F1 C10 C11 108.6(3) . .
F2 C10 C9 110.8(3) . .
F1 C10 C9 110.1(3) . .
C11 C10 C9 111.8(3) . .
F3 C11 F4 107.1(3) . .
F3 C11 C12 107.8(3) . .
F4 C11 C12 107.7(3) . .
F3 C11 C10 107.9(3) . .
F4 C11 C10 107.5(3) . .
C12 C11 C10 118.3(3) . .
F6 C12 F5 107.6(3) . .
F6 C12 C11 108.3(3) . .
F5 C12 C11 108.1(3) . .
F6 C12 C13 109.7(3) . .
F5 C12 C13 110.0(3) . .
C11 C12 C13 113.0(3) . .
O6 C13 O5 127.5(3) . .
O6 C13 C12 116.9(3) . .
O5 C13 C12 115.7(3) . .
O8 C14 O7 128.2(3) . .
O8 C14 C15 115.6(3) . .
O7 C14 C15 116.1(3) . .
F8 C15 F7 106.1(3) . .
F8 C15 C16 106.5(3) . .
F7 C15 C16 106.2(3) . .
F8 C15 C14 111.1(3) . .
F7 C15 C14 107.0(3) . .
C16 C15 C14 119.1(3) . .
F10 C16 F9 108.2(3) . .
F10 C16 C15 107.0(3) . .
F9 C16 C15 107.9(3) . .
F10 C16 C17 108.1(3) . .
F9 C16 C17 108.1(3) . .
C15 C16 C17 117.3(3) . .
F11 C17 F12 107.4(3) . .
F11 C17 C16 106.8(3) . .
F12 C17 C16 106.2(3) . .
F11 C17 C18 109.2(3) . .
F12 C17 C18 109.9(3) . .
C16 C17 C18 116.9(3) . .
O10 C18 O9 128.2(3) . .
O10 C18 C17 115.6(3) . .
O9 C18 C17 116.2(3) . .
O2 N1 O1 123.9(3) . .
O2 N1 C6 117.8(3) . .
O1 N1 C6 118.2(3) . .
C9 O3 Ag3 118.3(2) . .
C9 O4 Ag4 114.3(2) . .
C13 O5 Ag5 109.5(2) . 2_777
C13 O5 Ag4 120.0(2) . 2_777
Ag5 O5 Ag4 80.38(8) 2_777 2_777
C13 O6 Ag1 153.1(3) . 1_556
C14 O7 Ag2 113.7(2) . .
C14 O7 Ag2 133.1(2) . 2_666
Ag2 O7 Ag2 103.21(9) . 2_666
C14 O8 Ag4 115.1(2) . .
C18 O9 Ag1 113.9(2) . 2_676
C18 O9 Ag3 140.6(2) . 1_455
Ag1 O9 Ag3 104.63(9) 2_676 1_455
C18 O10 Ag5 128.9(2) . 2_676
Ag1 O1W H9 100.1 . .
Ag1 O1W H10 93.2 . .
H9 O1W H10 101.7 . .
Ag4 O2W H11 80.5 . .
Ag4 O2W H12 87.7 . .
H11 O2W H12 99.3 . .
H13 O3W H14 119.1 . .
Ag5 O4W H15 152.4 . .
Ag5 O4W H16 105.6 . .
H15 O4W H16 97.4 . .
H17 O5W H18 109.8 . .

loop_
_geom_bond_atom_site_label_1
_geom_bond_atom_site_label_2
_geom_bond_distance
_geom_bond_site_symmetry_2
Ag1 O9 2.338(3) 2_676
Ag1 O6 2.389(3) 1_554
Ag1 C1 2.412(3) .
Ag1 C2 2.421(3) .
Ag1 O1W 2.578(3) .
Ag1 Ag5 3.1071(12) .
Ag1 Ag3 3.2522(13) .
Ag2 C1 2.220(3) .
Ag2 O7 2.298(3) .
Ag2 O7 2.443(3) 2_666
Ag2 Ag5 2.9029(16) .
Ag2 Ag3 3.0240(13) .
Ag2 Ag4 3.1221(14) .
Ag3 C1 2.143(3) .
Ag3 O3 2.214(3) .
Ag3 O9 2.462(3) 1_655
Ag3 Ag5 2.8295(11) .
Ag3 Ag4 3.0415(12) .
Ag4 O4 2.222(3) .
Ag4 O8 2.320(3) .
Ag4 O2W 2.480(4) .
Ag4 O5 2.502(3) 2_777
Ag4 Ag5 3.1830(14) .
Ag5 O4W 2.294(3) .
Ag5 C1 2.313(3) .
Ag5 O5 2.430(3) 2_777
Ag5 O10 2.455(3) 2_676
C1 C2 1.219(5) .
C2 C3 1.430(4) .
C3 C4 1.3900 .
C3 C8 1.3900 .
C4 C5 1.3900 .
C4 H4 0.9300 .
C5 C6 1.3900 .
C5 H5 0.9300 .
C6 C7 1.3900 .
C6 N1 1.431(3) .
C7 C8 1.3900 .
C7 H7 0.9300 .
C8 H8 0.9300 .
C9 O4 1.229(4) .
C9 O3 1.244(4) .
C9 C10 1.545(5) .
C10 F2 1.342(4) .
C10 F1 1.348(4) .
C10 C11 1.542(5) .
C11 F3 1.335(4) .
C11 F4 1.343(4) .
C11 C12 1.534(5) .
C12 F6 1.339(4) .
C12 F5 1.345(4) .
C12 C13 1.554(5) .
C13 O6 1.231(4) .
C13 O5 1.247(4) .
C14 O8 1.234(4) .
C14 O7 1.245(4) .
C14 C15 1.540(5) .
C15 F8 1.352(4) .
C15 F7 1.366(4) .
C15 C16 1.529(5) .
C16 F10 1.345(4) .
C16 F9 1.351(4) .
C16 C17 1.535(5) .
C17 F11 1.348(4) .
C17 F12 1.351(4) .
C17 C18 1.556(5) .
C18 O10 1.227(4) .
C18 O9 1.244(4) .
N1 O2 1.205(4) .
N1 O1 1.220(4) .
O5 Ag5 2.430(3) 2_777
O5 Ag4 2.502(3) 2_777
O6 Ag1 2.389(3) 1_556
O7 Ag2 2.443(3) 2_666
O9 Ag1 2.338(3) 2_676
O9 Ag3 2.462(3) 1_455
O10 Ag5 2.456(3) 2_676
O1W H9 0.9000 .
O1W H10 0.9000 .
O2W H11 0.8994 .
O2W H12 0.8999 .
O3W H13 0.9000 .
O3W H14 0.9000 .
O4W H15 0.8995 .
O4W H16 0.9002 .
O5W H17 0.9001 .
O5W H18 0.9000 .
